data_4345883
loop_
_publ_author_name
'Bertrand, Beno\^it'
'Fernandez-Cestau, Julio'
'Angulo, Jesus'
'Cominetti, Marco M. D.'
'Waller, Zo\"e A E'
'Searcey, Mark'
'O'Connell, Maria A'
'Bochmann, Manfred'

_publ_section_title
;
 Cytotoxicity of Pyrazine-Based Cyclometalated (C^N(pz)^C)Au(III) Carbene
 Complexes: Impact of the Nature of the Ancillary Ligand on the Biological
 Properties.
;
_journal_issue 10
_journal_name_full 'Inorganic chemistry'
_journal_page_first 5728
_journal_page_last 5740
_journal_paper_doi 10.1021/acs.inorgchem.7b00339
_journal_volume 56
_journal_year 2017
_chemical_formula_sum 'C40 H44 Au F6 N4 P'
_chemical_formula_weight 922.73
_space_group_IT_number 14
_symmetry_cell_setting monoclinic
_symmetry_Int_Tables_number 14
_symmetry_space_group_name_Hall '-P 2yn'
_symmetry_space_group_name_H-M 'P 1 21/n 1'
_atom_sites_solution_hydrogens geom
_audit_creation_date 2016-04-12T17:14:21-00:00
_audit_creation_method 'WinGX routine CIF_UPDATE'
_cell_angle_alpha 90
_cell_angle_beta 99.528(2)
_cell_angle_gamma 90
_cell_formula_units_Z 4
_cell_length_a 9.1317(2)
_cell_length_b 22.7575(3)
_cell_length_c 18.4896(3)
_cell_measurement_reflns_used 23815
_cell_measurement_temperature 140(2)
_cell_measurement_theta_max 27.48
_cell_measurement_theta_min 2.309
_cell_volume 3789.40(12)
_computing_cell_refinement
;
        CrysAlisPro, Agilent Technologies,
        Version 1.171.37.35 (release 13-08-2014 CrysAlis171 .NET)
        (compiled Aug 13 2014,18:06:01)
;
_computing_data_collection
;
        CrystalClear-SM Expert 3.1 b27 (Rigaku, 2013)
;
_computing_data_reduction
;
        CrysAlisPro, Agilent Technologies,
        Version 1.171.37.35 (release 13-08-2014 CrysAlis171 .NET)
        (compiled Aug 13 2014,18:06:01)
;
_computing_structure_refinement 'SHELXL-2014/7 (Sheldrick, 2014)'
_diffrn_ambient_temperature 140(2)
_diffrn_detector 'CCD area detector'
_diffrn_detector_area_resol_mean 28.5714
_diffrn_detector_type 'Rigaku HG Saturn724+ (2x2 bin mode)'
_diffrn_measured_fraction_theta_full 0.995
_diffrn_measured_fraction_theta_max 0.729
_diffrn_measurement_device 'four-circle \k diffractometer'
_diffrn_measurement_device_type 'Rigaku AFC12 (Right)'
_diffrn_measurement_method 'profile data from \w-scans'
_diffrn_measurement_specimen_support 'MiTeGen MicroMesh'
_diffrn_orient_matrix_UB_11 0.0472137
_diffrn_orient_matrix_UB_12 0.0128058
_diffrn_orient_matrix_UB_13 -0.0225099
_diffrn_orient_matrix_UB_21 -0.0599985
_diffrn_orient_matrix_UB_22 0.0172535
_diffrn_orient_matrix_UB_23 -0.0177489
_diffrn_orient_matrix_UB_31 0.0191962
_diffrn_orient_matrix_UB_32 0.0225833
_diffrn_orient_matrix_UB_33 0.0263149
_diffrn_radiation_monochromator 'Confocal mirrors, VHF Varimax'
_diffrn_radiation_probe x-ray
_diffrn_radiation_type MoK\a
_diffrn_radiation_wavelength 0.71073
_diffrn_reflns_av_R_equivalents 0.0925
_diffrn_reflns_av_unetI/netI 0.0584
_diffrn_reflns_Laue_measured_fraction_full 0.995
_diffrn_reflns_Laue_measured_fraction_max 0.729
_diffrn_reflns_limit_h_max 11
_diffrn_reflns_limit_h_min -11
_diffrn_reflns_limit_k_max 29
_diffrn_reflns_limit_k_min -29
_diffrn_reflns_limit_l_max 23
_diffrn_reflns_limit_l_min -23
_diffrn_reflns_number 34997
_diffrn_reflns_point_group_measured_fraction_full 0.995
_diffrn_reflns_point_group_measured_fraction_max 0.729
_diffrn_reflns_theta_full 25.242
_diffrn_reflns_theta_max 30.831
_diffrn_reflns_theta_min 2.234
_diffrn_source 'Rotating Anode'
_diffrn_source_type 'Rotating Anode'
_exptl_absorpt_coefficient_mu 3.967
_exptl_absorpt_correction_T_max 1
_exptl_absorpt_correction_T_min 0.34114
_exptl_absorpt_correction_type multi-scan
_exptl_absorpt_process_details
;
        CrysAlisPro, Agilent Technologies,
        Version 1.171.37.35 (release 13-08-2014 CrysAlis171 .NET)
        (compiled Aug 13 2014,18:06:01)
        Empirical absorption correction using spherical harmonics,
 implemented in SCALE3 ABSPACK scaling algorithm.
        Empirical absorption correction using spherical harmonics,
 implemented in SCALE3 ABSPACK scaling algorithm.
;
_exptl_crystal_colour yellow
_exptl_crystal_density_diffrn 1.617
_exptl_crystal_description plate
_exptl_crystal_F_000 1840
_exptl_crystal_preparation ', Luminescent'
_exptl_crystal_size_max 0.076
_exptl_crystal_size_mid 0.062
_exptl_crystal_size_min 0.019
_refine_diff_density_max 9.423
_refine_diff_density_min -3.728
_refine_diff_density_rms 0.328
_refine_ls_extinction_method none
_refine_ls_goodness_of_fit_ref 1.046
_refine_ls_hydrogen_treatment constr
_refine_ls_matrix_type full
_refine_ls_number_parameters 430
_refine_ls_number_reflns 8670
_refine_ls_number_restraints 6
_refine_ls_restrained_S_all 1.063
_refine_ls_R_factor_all 0.099
_refine_ls_R_factor_gt 0.0845
_refine_ls_shift/su_max 0.001
_refine_ls_shift/su_mean 0
_refine_ls_structure_factor_coef Fsqd
_refine_ls_weighting_details 'w=1/[\s^2^(Fo^2^)+(0.1250P)^2^+92.7262P] where P=(Fo^2^+2Fc^2^)/3'
_refine_ls_weighting_scheme calc
_refine_ls_wR_factor_gt 0.2238
_refine_ls_wR_factor_ref 0.2358
_reflns_Friedel_coverage 0
_reflns_number_gt 7443
_reflns_number_total 8670
_reflns_threshold_expression 'I > 2\s(I)'
_cod_data_source_file ic7b00339_si_002.cif
_cod_data_source_block shelx
_cod_original_sg_symbol_H-M 'P 21/n'
_cod_original_formula_sum 'C40 H44 Au F6 N4 P1'
_cod_database_code 4345883

loop_
_symmetry_equiv_pos_as_xyz
'x, y, z'
'-x+1/2, y+1/2, -z+1/2'
'-x, -y, -z'
'x-1/2, -y-1/2, z-1/2'

loop_
_atom_site_label
_atom_site_type_symbol
_atom_site_fract_x
_atom_site_fract_y
_atom_site_fract_z
_atom_site_U_iso_or_equiv
_atom_site_adp_type
_atom_site_occupancy
_atom_site_site_symmetry_order
_atom_site_calc_flag
_atom_site_refinement_flags_posn
_atom_site_refinement_flags_adp
C1 C 0.6247(13) 0.4835(5) 0.5791(6) 0.027(2) Uani 1 1 d . .
C2 C 0.7138(13) 0.4528(5) 0.5357(6) 0.030(2) Uani 1 1 d . .
H2 H 0.7016 0.4125 0.5294 0.036 Uiso 1 1 calc R U
C3 C 0.8336(12) 0.5381(5) 0.5113(6) 0.029(2) Uani 1 1 d . .
H3 H 0.9025 0.5567 0.4872 0.035 Uiso 1 1 calc R U
C4 C 0.7516(12) 0.5724(5) 0.5553(5) 0.024(2) Uani 1 1 d . .
C5 C 0.5105(12) 0.4619(5) 0.6178(6) 0.025(2) Uani 1 1 d . .
C6 C 0.4401(12) 0.5041(4) 0.6576(6) 0.023(2) Uani 1 1 d . .
C7 C 0.3284(12) 0.4856(5) 0.6944(6) 0.025(2) Uani 1 1 d . .
H7 H 0.2837 0.5126 0.7216 0.029 Uiso 1 1 calc R U
C8 C 0.2804(14) 0.4260(5) 0.6917(6) 0.029(2) Uani 1 1 d . .
C9 C 0.3483(14) 0.3867(5) 0.6522(6) 0.031(2) Uani 1 1 d . .
H9 H 0.316 0.3479 0.6495 0.037 Uiso 1 1 calc R U
C10 C 0.4634(13) 0.4027(5) 0.6161(6) 0.028(2) Uani 1 1 d . .
H10 H 0.5094 0.3747 0.5908 0.033 Uiso 1 1 calc R U
C11 C 0.1508(18) 0.4098(6) 0.7327(8) 0.044(3) Uani 1 1 d . .
C12 C 0.1906(17) 0.4254(7) 0.8133(8) 0.044(3) Uani 1 1 d . .
H12A H 0.2119 0.4667 0.8181 0.066 Uiso 1 1 calc R U
H12B H 0.2763 0.4034 0.8349 0.066 Uiso 1 1 calc R U
H12C H 0.1087 0.4162 0.8378 0.066 Uiso 1 1 calc R U
C13 C 0.012(2) 0.4433(10) 0.6984(10) 0.069(5) Uani 1 1 d . .
H13A H -0.0656 0.437 0.7269 0.104 Uiso 1 1 calc R U
H13B H -0.0206 0.4295 0.6492 0.104 Uiso 1 1 calc R U
H13C H 0.0338 0.4845 0.6973 0.104 Uiso 1 1 calc R U
C14 C 0.121(3) 0.3421(8) 0.7286(12) 0.081(7) Uani 1 1 d . .
H14A H 0.024 0.3342 0.7402 0.121 Uiso 1 1 calc R U
H14B H 0.1945 0.3223 0.763 0.121 Uiso 1 1 calc R U
H14C H 0.1253 0.3283 0.6799 0.121 Uiso 1 1 calc R U
C15 C 0.7582(11) 0.6346(5) 0.5704(5) 0.024(2) Uani 1 1 d . .
C16 C 0.6659(12) 0.6559(4) 0.6202(6) 0.023(2) Uani 1 1 d . .
C17 C 0.6760(13) 0.7149(4) 0.6386(6) 0.025(2) Uani 1 1 d . .
H17 H 0.6157 0.7297 0.6703 0.03 Uiso 1 1 calc R U
C18 C 0.7748(13) 0.7532(5) 0.6109(6) 0.028(2) Uani 1 1 d . .
C19 C 0.8641(13) 0.7307(5) 0.5623(6) 0.032(2) Uani 1 1 d . .
H19 H 0.9307 0.7552 0.544 0.038 Uiso 1 1 calc R U
C20 C 0.8530(12) 0.6722(5) 0.5416(6) 0.025(2) Uani 1 1 d . .
H20 H 0.9098 0.658 0.508 0.031 Uiso 1 1 calc R U
C21 C 0.7855(15) 0.8181(5) 0.6331(8) 0.039(3) Uani 1 1 d . .
C22 C 0.901(3) 0.8499(8) 0.6009(14) 0.085(4) Uani 1 1 d . .
H22A H 0.8917 0.8913 0.6086 0.127 Uiso 1 1 calc R U
H22B H 0.8885 0.842 0.5492 0.127 Uiso 1 1 calc R U
H22C H 0.9975 0.8369 0.6239 0.127 Uiso 1 1 calc R U
C23 C 0.810(3) 0.8238(8) 0.7136(14) 0.085(4) Uani 1 1 d . .
H23A H 0.8925 0.7996 0.7344 0.127 Uiso 1 1 calc R U
H23B H 0.7225 0.8113 0.7318 0.127 Uiso 1 1 calc R U
H23C H 0.8309 0.864 0.7269 0.127 Uiso 1 1 calc R U
C24 C 0.631(3) 0.8460(8) 0.6028(14) 0.085(4) Uani 1 1 d . .
H24A H 0.5533 0.8219 0.6165 0.127 Uiso 1 1 calc R U
H24B H 0.6184 0.8486 0.5503 0.127 Uiso 1 1 calc R U
H24C H 0.6252 0.8846 0.6231 0.127 Uiso 1 1 calc R U
C25 C 0.4115(12) 0.6310(4) 0.7126(5) 0.0203(19) Uani 1 1 d . .
C26 C 0.1653(12) 0.6146(5) 0.6330(6) 0.025(2) Uani 1 1 d . .
H26A H 0.1424 0.6468 0.5995 0.037 Uiso 1 1 calc R U
H26B H 0.0751 0.5993 0.6459 0.037 Uiso 1 1 calc R U
H26C H 0.2147 0.5843 0.6101 0.037 Uiso 1 1 calc R U
C27 C 0.6153(12) 0.6652(5) 0.8125(6) 0.025(2) Uani 1 1 d . .
H27A H 0.6801 0.6476 0.7828 0.038 Uiso 1 1 calc R U
H27B H 0.6297 0.6467 0.8598 0.038 Uiso 1 1 calc R U
H27C H 0.6373 0.7064 0.8183 0.038 Uiso 1 1 calc R U
C28 C 0.2126(12) 0.6650(4) 0.7556(5) 0.023(2) Uani 1 1 d . .
C29 C 0.3376(12) 0.6788(4) 0.8061(6) 0.022(2) Uani 1 1 d . .
C30 C 0.3290(14) 0.7080(5) 0.8714(6) 0.030(2) Uani 1 1 d . .
H30 H 0.4128 0.7172 0.9053 0.036 Uiso 1 1 calc R U
C31 C 0.1861(15) 0.7223(5) 0.8823(6) 0.033(3) Uani 1 1 d . .
H31 H 0.1742 0.7417 0.9251 0.04 Uiso 1 1 calc R U
C32 C 0.0603(13) 0.7087(5) 0.8315(7) 0.031(2) Uani 1 1 d . .
H32 H -0.0326 0.7193 0.8416 0.038 Uiso 1 1 calc R U
C33 C 0.0696(13) 0.6797(5) 0.7661(6) 0.027(2) Uani 1 1 d . .
H33 H -0.0139 0.6707 0.7317 0.033 Uiso 1 1 calc R U
C34 C 0.362(3) 0.9492(7) 0.4129(9) 0.067(6) Uani 1 1 d . .
C35 C 0.274(4) 0.9783(7) 0.3522(12) 0.118(13) Uani 1 1 d . .
H35 H 0.317 0.9909 0.3127 0.142 Uiso 1 1 calc R U
C36 C 0.124(5) 0.9875(9) 0.3529(17) 0.142(19) Uani 1 1 d . .
H36 H 0.0658 1.0074 0.3147 0.171 Uiso 1 1 calc R U
C37 C 0.064(4) 0.9665(13) 0.4114(19) 0.132(16) Uani 1 1 d . .
H37 H -0.0365 0.9722 0.4114 0.159 Uiso 1 1 calc R U
C38 C 0.144(3) 0.9383(13) 0.4682(15) 0.101(8) Uani 1 1 d . .
H38 H 0.0994 0.9246 0.5068 0.122 Uiso 1 1 calc R U
C39 C 0.292(2) 0.9302(8) 0.4677(9) 0.059(4) Uani 1 1 d . .
H39 H 0.3477 0.9106 0.5071 0.071 Uiso 1 1 calc R U
C40 C 0.524(3) 0.9395(11) 0.4123(16) 0.105(9) Uani 1 1 d . .
H40A H 0.5635 0.9726 0.39 0.158 Uiso 1 1 calc R U
H40B H 0.5364 0.9046 0.3849 0.158 Uiso 1 1 calc R U
H40C H 0.5746 0.935 0.4618 0.158 Uiso 1 1 calc R U
Au1 Au 0.53311(4) 0.58776(2) 0.64972(2) 0.01995(15) Uani 1 1 d . .
N1 N 0.6501(10) 0.5423(4) 0.5870(5) 0.0247(18) Uani 1 1 d . .
N2 N 0.8145(11) 0.4804(5) 0.5037(5) 0.032(2) Uani 1 1 d . .
N3 N 0.4588(10) 0.6576(4) 0.7765(5) 0.0225(17) Uani 1 1 d . .
N4 N 0.2616(10) 0.6349(4) 0.6987(5) 0.0232(18) Uani 1 1 d . .
F1 F 0.2796(9) 0.7383(4) 0.5750(4) 0.0514(7) Uani 1 1 d D .
F2 F 0.1450(9) 0.6844(4) 0.4800(5) 0.0514(7) Uani 1 1 d D .
F3 F 0.1572(9) 0.7845(4) 0.4757(5) 0.0514(7) Uani 1 1 d D .
F4 F 0.2785(9) 0.7271(4) 0.4004(4) 0.0514(7) Uani 1 1 d D .
F5 F 0.4010(9) 0.6810(4) 0.5050(5) 0.0514(7) Uani 1 1 d D .
F6 F 0.4078(8) 0.7801(4) 0.4955(5) 0.0514(7) Uani 1 1 d D .
P1 P 0.2685(4) 0.72636(18) 0.4799(2) 0.0514(7) Uani 1 1 d D .

loop_
_atom_site_aniso_label
_atom_site_aniso_U_11
_atom_site_aniso_U_22
_atom_site_aniso_U_33
_atom_site_aniso_U_23
_atom_site_aniso_U_13
_atom_site_aniso_U_12
C1 0.027(6) 0.030(6) 0.022(5) -0.006(4) -0.004(4) 0.003(4)
C2 0.030(6) 0.032(6) 0.025(5) -0.012(4) -0.001(4) 0.004(5)
C3 0.019(5) 0.042(6) 0.026(5) -0.004(5) 0.004(4) 0.005(5)
C4 0.026(5) 0.027(5) 0.016(4) -0.002(4) -0.007(4) 0.008(4)
C5 0.024(5) 0.025(5) 0.024(5) -0.001(4) -0.001(4) -0.002(4)
C6 0.030(6) 0.015(4) 0.024(5) 0.000(4) 0.000(4) -0.002(4)
C7 0.025(5) 0.025(5) 0.024(5) 0.002(4) 0.005(4) 0.003(4)
C8 0.033(6) 0.027(5) 0.026(5) 0.000(4) 0.001(4) -0.011(5)
C9 0.035(6) 0.022(5) 0.033(6) -0.003(4) 0.000(5) -0.003(5)
C10 0.027(6) 0.021(5) 0.034(6) -0.004(4) 0.002(4) 0.004(4)
C11 0.050(9) 0.045(8) 0.038(7) -0.002(6) 0.012(6) -0.009(6)
C12 0.047(8) 0.050(8) 0.040(7) 0.006(6) 0.021(6) 0.001(6)
C13 0.051(10) 0.099(15) 0.061(10) 0.014(10) 0.016(8) -0.011(10)
C14 0.105(16) 0.051(10) 0.108(15) -0.029(10) 0.081(14) -0.036(10)
C15 0.015(5) 0.034(6) 0.020(5) 0.001(4) -0.001(4) 0.003(4)
C16 0.024(5) 0.020(5) 0.025(5) 0.004(4) 0.003(4) 0.005(4)
C17 0.032(6) 0.016(5) 0.026(5) 0.003(4) 0.004(4) 0.011(4)
C18 0.026(5) 0.024(5) 0.034(5) 0.004(4) 0.001(4) 0.004(4)
C19 0.028(6) 0.034(6) 0.032(6) 0.011(5) 0.003(4) 0.000(5)
C20 0.020(5) 0.031(6) 0.023(5) 0.002(4) -0.004(4) 0.006(4)
C21 0.041(7) 0.021(5) 0.055(8) 0.005(5) 0.012(6) 0.001(5)
C22 0.102(10) 0.037(5) 0.118(11) -0.006(6) 0.028(8) 0.006(6)
C23 0.102(10) 0.037(5) 0.118(11) -0.006(6) 0.028(8) 0.006(6)
C24 0.102(10) 0.037(5) 0.118(11) -0.006(6) 0.028(8) 0.006(6)
C25 0.025(5) 0.013(4) 0.025(5) 0.004(4) 0.008(4) 0.001(4)
C26 0.018(5) 0.030(6) 0.025(5) -0.001(4) -0.002(4) 0.002(4)
C27 0.024(5) 0.026(5) 0.023(5) -0.009(4) -0.004(4) 0.001(4)
C28 0.028(5) 0.020(5) 0.021(5) -0.001(4) 0.005(4) -0.001(4)
C29 0.028(5) 0.014(4) 0.025(5) -0.001(4) 0.006(4) 0.004(4)
C30 0.042(7) 0.021(5) 0.028(5) -0.001(4) 0.008(5) 0.001(5)
C31 0.047(7) 0.025(5) 0.032(6) -0.006(4) 0.016(5) 0.011(5)
C32 0.027(6) 0.031(6) 0.039(6) 0.000(5) 0.013(5) 0.003(5)
C33 0.028(6) 0.027(5) 0.027(5) 0.007(4) 0.006(4) 0.004(4)
C34 0.113(17) 0.031(7) 0.050(9) -0.009(7) -0.007(10) -0.024(9)
C35 0.25(4) 0.018(7) 0.061(12) -0.004(7) -0.041(18) -0.017(14)
C36 0.22(4) 0.043(11) 0.11(2) -0.037(13) -0.13(3) 0.057(17)
C37 0.13(2) 0.11(2) 0.13(2) -0.08(2) -0.07(2) 0.08(2)
C38 0.11(2) 0.102(19) 0.091(17) -0.045(15) 0.007(15) 0.007(17)
C39 0.075(12) 0.049(9) 0.046(8) -0.018(7) -0.011(8) 0.004(9)
C40 0.14(3) 0.065(14) 0.12(2) -0.020(14) 0.027(18) -0.033(16)
Au1 0.0189(2) 0.0203(2) 0.0202(2) -0.00069(14) 0.00185(14) 0.00275(14)
N1 0.022(4) 0.026(5) 0.024(4) -0.002(3) -0.001(3) 0.006(4)
N2 0.026(5) 0.035(5) 0.034(5) -0.010(4) 0.004(4) 0.005(4)
N3 0.024(4) 0.018(4) 0.025(4) 0.004(3) 0.001(3) 0.004(3)
N4 0.023(4) 0.021(4) 0.026(4) -0.002(3) 0.005(3) -0.001(3)
F1 0.0401(14) 0.0537(15) 0.0667(16) 0.0416(13) 0.0277(12) 0.0246(12)
F2 0.0401(14) 0.0537(15) 0.0667(16) 0.0416(13) 0.0277(12) 0.0246(12)
F3 0.0401(14) 0.0537(15) 0.0667(16) 0.0416(13) 0.0277(12) 0.0246(12)
F4 0.0401(14) 0.0537(15) 0.0667(16) 0.0416(13) 0.0277(12) 0.0246(12)
F5 0.0401(14) 0.0537(15) 0.0667(16) 0.0416(13) 0.0277(12) 0.0246(12)
F6 0.0401(14) 0.0537(15) 0.0667(16) 0.0416(13) 0.0277(12) 0.0246(12)
P1 0.0401(14) 0.0537(15) 0.0667(16) 0.0416(13) 0.0277(12) 0.0246(12)

loop_
_atom_type_symbol
_atom_type_description
_atom_type_scat_dispersion_real
_atom_type_scat_dispersion_imag
_atom_type_scat_source
C C 0.0033 0.0016 'International Tables Vol C Tables 4.2.6.8 and 6.1.1.4'
H H 0 0 'International Tables Vol C Tables 4.2.6.8 and 6.1.1.4'
Au Au -2.0133 8.8022 'International Tables Vol C Tables 4.2.6.8 and 6.1.1.4'
F F 0.0171 0.0103 'International Tables Vol C Tables 4.2.6.8 and 6.1.1.4'
N N 0.0061 0.0033 'International Tables Vol C Tables 4.2.6.8 and 6.1.1.4'
P P 0.1023 0.0942 'International Tables Vol C Tables 4.2.6.8 and 6.1.1.4'
Sb Sb -0.5866 1.5461 'International Tables Vol C Tables 4.2.6.8 and 6.1.1.4'

loop_
_geom_angle_atom_site_label_1
_geom_angle_atom_site_label_2
_geom_angle_atom_site_label_3
_geom_angle
N1 C1 C2 116.1(11)
N1 C1 C5 113.9(10)
C2 C1 C5 129.9(11)
N2 C2 C1 121.6(11)
N2 C2 H2 119.2
C1 C2 H2 119.2
N2 C3 C4 121.9(11)
N2 C3 H3 119
C4 C3 H3 119
N1 C4 C3 115.5(10)
N1 C4 C15 114.9(9)
C3 C4 C15 129.6(11)
C10 C5 C6 119.5(10)
C10 C5 C1 123.7(10)
C6 C5 C1 116.7(10)
C7 C6 C5 118.8(10)
C7 C6 Au1 130.6(8)
C5 C6 Au1 110.7(8)
C6 C7 C8 121.4(10)
C6 C7 H7 119.3
C8 C7 H7 119.3
C9 C8 C7 118.6(11)
C9 C8 C11 123.6(11)
C7 C8 C11 117.7(11)
C8 C9 C10 122.2(11)
C8 C9 H9 118.9
C10 C9 H9 118.9
C9 C10 C5 119.5(10)
C9 C10 H10 120.3
C5 C10 H10 120.3
C12 C11 C13 109.8(14)
C12 C11 C8 110.2(12)
C13 C11 C8 109.1(12)
C12 C11 C14 106.9(13)
C13 C11 C14 110.2(16)
C8 C11 C14 110.7(12)
C11 C12 H12A 109.5
C11 C12 H12B 109.5
H12A C12 H12B 109.5
C11 C12 H12C 109.5
H12A C12 H12C 109.5
H12B C12 H12C 109.5
C11 C13 H13A 109.5
C11 C13 H13B 109.5
H13A C13 H13B 109.5
C11 C13 H13C 109.5
H13A C13 H13C 109.5
H13B C13 H13C 109.5
C11 C14 H14A 109.5
C11 C14 H14B 109.5
H14A C14 H14B 109.5
C11 C14 H14C 109.5
H14A C14 H14C 109.5
H14B C14 H14C 109.5
C20 C15 C16 120.7(10)
C20 C15 C4 122.8(10)
C16 C15 C4 116.5(10)
C17 C16 C15 117.7(10)
C17 C16 Au1 132.1(8)
C15 C16 Au1 110.2(7)
C16 C17 C18 122.0(10)
C16 C17 H17 119
C18 C17 H17 119
C19 C18 C17 118.7(10)
C19 C18 C21 120.2(11)
C17 C18 C21 121.0(10)
C20 C19 C18 120.2(11)
C20 C19 H19 119.9
C18 C19 H19 119.9
C19 C20 C15 120.6(11)
C19 C20 H20 119.7
C15 C20 H20 119.7
C23 C21 C22 111.3(16)
C23 C21 C18 110.3(12)
C22 C21 C18 112.4(12)
C23 C21 C24 107.6(16)
C22 C21 C24 108.6(15)
C18 C21 C24 106.4(12)
C21 C22 H22A 109.5
C21 C22 H22B 109.5
H22A C22 H22B 109.5
C21 C22 H22C 109.5
H22A C22 H22C 109.5
H22B C22 H22C 109.5
C21 C23 H23A 109.5
C21 C23 H23B 109.5
H23A C23 H23B 109.5
C21 C23 H23C 109.5
H23A C23 H23C 109.5
H23B C23 H23C 109.5
C21 C24 H24A 109.5
C21 C24 H24B 109.5
H24A C24 H24B 109.5
C21 C24 H24C 109.5
H24A C24 H24C 109.5
H24B C24 H24C 109.5
N3 C25 N4 107.9(9)
N3 C25 Au1 127.6(8)
N4 C25 Au1 124.4(7)
N4 C26 H26A 109.5
N4 C26 H26B 109.5
H26A C26 H26B 109.5
N4 C26 H26C 109.5
H26A C26 H26C 109.5
H26B C26 H26C 109.5
N3 C27 H27A 109.5
N3 C27 H27B 109.5
H27A C27 H27B 109.5
N3 C27 H27C 109.5
H27A C27 H27C 109.5
H27B C27 H27C 109.5
C29 C28 N4 106.8(9)
C29 C28 C33 122.7(10)
N4 C28 C33 130.5(10)
C28 C29 C30 122.3(10)
C28 C29 N3 105.9(9)
C30 C29 N3 131.8(10)
C29 C30 C31 115.2(11)
C29 C30 H30 122.4
C31 C30 H30 122.4
C30 C31 C32 122.6(10)
C30 C31 H31 118.7
C32 C31 H31 118.7
C33 C32 C31 121.9(11)
C33 C32 H32 119
C31 C32 H32 119
C28 C33 C32 115.3(10)
C28 C33 H33 122.4
C32 C33 H33 122.4
C39 C34 C35 117(3)
C39 C34 C40 123(2)
C35 C34 C40 119(2)
C36 C35 C34 119(3)
C36 C35 H35 120.3
C34 C35 H35 120.3
C37 C36 C35 118(2)
C37 C36 H36 120.8
C35 C36 H36 120.8
C38 C37 C36 123(3)
C38 C37 H37 118.3
C36 C37 H37 118.3
C37 C38 C39 118(3)
C37 C38 H38 121.1
C39 C38 H38 121.1
C34 C39 C38 124(2)
C34 C39 H39 118.2
C38 C39 H39 118.2
C34 C40 H40A 109.5
C34 C40 H40B 109.5
H40A C40 H40B 109.5
C34 C40 H40C 109.5
H40A C40 H40C 109.5
H40B C40 H40C 109.5
N1 Au1 C25 178.1(4)
N1 Au1 C16 81.0(4)
C25 Au1 C16 100.9(4)
N1 Au1 C6 80.3(4)
C25 Au1 C6 97.8(4)
C16 Au1 C6 161.3(4)
C4 N1 C1 124.3(10)
C4 N1 Au1 117.4(7)
C1 N1 Au1 118.3(8)
C3 N2 C2 120.4(10)
C25 N3 C29 110.0(9)
C25 N3 C27 126.7(9)
C29 N3 C27 123.3(9)
C25 N4 C28 109.3(9)
C25 N4 C26 126.3(9)
C28 N4 C26 124.3(9)
F2 P1 F4 100.4(6)
F2 P1 F5 97.1(5)
F4 P1 F5 97.3(5)
F2 P1 F3 93.1(5)
F4 P1 F3 94.7(4)
F5 P1 F3 162.6(6)
F2 P1 F6 169.4(5)
F4 P1 F6 89.7(5)
F5 P1 F6 84.8(4)
F3 P1 F6 82.8(4)
F2 P1 F1 90.9(5)
F4 P1 F1 168.4(5)
F5 P1 F1 83.9(4)
F3 P1 F1 81.8(4)
F6 P1 F1 78.9(4)

loop_
_geom_bond_atom_site_label_1
_geom_bond_atom_site_label_2
_geom_bond_distance
C1 N1 1.362(15)
C1 C2 1.418(16)
C1 C5 1.445(16)
C2 N2 1.330(16)
C2 H2 0.93
C3 N2 1.330(16)
C3 C4 1.426(15)
C3 H3 0.93
C4 N1 1.360(15)
C4 C15 1.442(15)
C5 C10 1.413(15)
C5 C6 1.426(15)
C6 C7 1.383(15)
C6 Au1 2.099(10)
C7 C8 1.422(15)
C7 H7 0.93
C8 C9 1.368(17)
C8 C11 1.552(19)
C9 C10 1.385(17)
C9 H9 0.93
C10 H10 0.93
C11 C12 1.52(2)
C11 C13 1.53(2)
C11 C14 1.56(2)
C12 H12A 0.96
C12 H12B 0.96
C12 H12C 0.96
C13 H13A 0.96
C13 H13B 0.96
C13 H13C 0.96
C14 H14A 0.96
C14 H14B 0.96
C14 H14C 0.96
C15 C20 1.385(16)
C15 C16 1.432(14)
C16 C17 1.384(14)
C16 Au1 2.096(11)
C17 C18 1.410(16)
C17 H17 0.93
C18 C19 1.407(17)
C18 C21 1.531(16)
C19 C20 1.384(17)
C19 H19 0.93
C20 H20 0.93
C21 C23 1.47(3)
C21 C22 1.48(3)
C21 C24 1.57(3)
C22 H22A 0.96
C22 H22B 0.96
C22 H22C 0.96
C23 H23A 0.96
C23 H23B 0.96
C23 H23C 0.96
C24 H24A 0.96
C24 H24B 0.96
C24 H24C 0.96
C25 N3 1.334(13)
C25 N4 1.353(14)
C25 Au1 1.995(10)
C26 N4 1.452(13)
C26 H26A 0.96
C26 H26B 0.96
C26 H26C 0.96
C27 N3 1.484(13)
C27 H27A 0.96
C27 H27B 0.96
C27 H27C 0.96
C28 C29 1.386(15)
C28 N4 1.391(13)
C28 C33 1.392(16)
C29 C30 1.391(15)
C29 N3 1.400(13)
C30 C31 1.391(17)
C30 H30 0.93
C31 C32 1.393(18)
C31 H31 0.93
C32 C33 1.393(16)
C32 H32 0.93
C33 H33 0.93
C34 C39 1.36(3)
C34 C35 1.43(3)
C34 C40 1.49(4)
C35 C36 1.39(5)
C35 H35 0.93
C36 C37 1.38(5)
C36 H36 0.93
C37 C38 1.34(4)
C37 H37 0.93
C38 C39 1.37(3)
C38 H38 0.93
C39 H39 0.93
C40 H40A 0.96
C40 H40B 0.96
C40 H40C 0.96
Au1 N1 1.991(9)
F1 P1 1.767(9)
F2 P1 1.477(9)
F3 P1 1.662(8)
F4 P1 1.487(8)
F5 P1 1.600(7)
F6 P1 1.755(9)
